data_9000968
loop_
_publ_author_name
'Markgraf, S. A.'
'Reeder, R. J.'

_publ_section_title
;
 High-temperature structure refinements of calcite and magnesite
 Sample: T = 600 C
;
_journal_name_full 'American Mineralogist'
_journal_page_first 590
_journal_page_last 600
_journal_volume 70
_journal_year 1985
_chemical_formula_sum 'C Ca O3'
_chemical_name_mineral Calcite
_space_group_IT_number 167
_symmetry_space_group_name_Hall '-R 3 2"c'
_symmetry_space_group_name_H-M 'R -3 c :H'
_cell_angle_alpha 90
_cell_angle_beta 90
_cell_angle_gamma 120
_cell_length_a 4.978
_cell_length_b 4.978
_cell_length_c 17.354
_cell_formula_units_Z 6
_cell_volume 372.426
_database_code_amcsd 0000987
_diffrn_ambient_temperature 873.15
_exptl_crystal_density_diffrn 2.678
_cod_original_sg_symbol_H-M 'R -3 c'
_cod_original_formula_sum 'Ca C O3'
_cod_database_code 9000968

loop_
_space_group_symop_operation_xyz
x,y,z
2/3+x,1/3+y,1/3+z
1/3+x,2/3+y,2/3+z
x,x-y,1/2+z
2/3+x,1/3+x-y,5/6+z
1/3+x,2/3+x-y,1/6+z
y,x,1/2-z
2/3+y,1/3+x,5/6-z
1/3+y,2/3+x,1/6-z
-x+y,y,1/2+z
2/3-x+y,1/3+y,5/6+z
1/3-x+y,2/3+y,1/6+z
-x,-x+y,1/2-z
2/3-x,1/3-x+y,5/6-z
1/3-x,2/3-x+y,1/6-z
-y,-x,1/2+z
2/3-y,1/3-x,5/6+z
1/3-y,2/3-x,1/6+z
x-y,-y,1/2-z
2/3+x-y,1/3-y,5/6-z
1/3+x-y,2/3-y,1/6-z
y,-x+y,-z
2/3+y,1/3-x+y,1/3-z
1/3+y,2/3-x+y,2/3-z
-x+y,-x,z
2/3-x+y,1/3-x,1/3+z
1/3-x+y,2/3-x,2/3+z
-x,-y,-z
2/3-x,1/3-y,1/3-z
1/3-x,2/3-y,2/3-z
-y,x-y,z
2/3-y,1/3+x-y,1/3+z
1/3-y,2/3+x-y,2/3+z
x-y,x,-z
2/3+x-y,1/3+x,1/3-z
1/3+x-y,2/3+x,2/3-z

loop_
_atom_site_aniso_label
_atom_site_aniso_U_11
_atom_site_aniso_U_22
_atom_site_aniso_U_33
_atom_site_aniso_U_12
_atom_site_aniso_U_13
_atom_site_aniso_U_23
Ca 0.03597 0.03597 0.03707 0.01798 0.00000 0.00000
C 0.03352 0.03352 0.03204 0.01676 0.00000 0.00000
O 0.04049 0.07438 0.07629 0.03719 -0.01497 -0.02994

loop_
_atom_site_label
_atom_site_fract_x
_atom_site_fract_y
_atom_site_fract_z
Ca 0.00000 0.00000 0.00000
C 0.00000 0.00000 0.25000
O 0.25470 0.00000 0.25000

loop_
_cod_related_entry_id
_cod_related_entry_database
_cod_related_entry_code
1 AMCSD 0000987
